data_4339258
loop_
_publ_author_name
'Rogers, Joy E.'
'Slagle, Jonathan E.'
'Krein, Douglas M.'
'Burke, Aaron R.'
'Hall, Benjamin C.'
'Fratini, Albert'
'McLean, Daniel G.'
'Fleitz, Paul A.'
'Cooper, Thomas M.'
'Drobizhev, Mikhail'
'Makarov, Nikolay S.'
'Rebane, Aleksander'
'Kim, Kye-Young'
'Farley, Richard'
'Schanze, Kirk S.'

_publ_section_title
;
 Platinum acetylide two-photon chromophores.
;
_journal_issue 16
_journal_name_full 'Inorganic chemistry'
_journal_page_first 6483
_journal_page_last 6494
_journal_paper_doi 10.1021/ic700549n
_journal_volume 46
_journal_year 2007
_chemical_formula_sum 'C76 H94 N2 P2 Pt S2'
_chemical_formula_weight 1356.68
_chemical_name_systematic
; 
 ? 
;
_space_group_IT_number 14
_symmetry_space_group_name_Hall '-P 2ybc'
_symmetry_space_group_name_H-M 'P 1 21/c 1'
_atom_sites_solution_hydrogens geom
_atom_sites_solution_primary direct
_atom_sites_solution_secondary difmap
_audit_creation_method SHELXL-97
_cell_angle_alpha 90.00
_cell_angle_beta 97.214(2)
_cell_angle_gamma 90.00
_cell_formula_units_Z 2
_cell_length_a 12.3121(4)
_cell_length_b 12.4970(4)
_cell_length_c 22.8833(7)
_cell_measurement_temperature 293(2)
_cell_volume 3493.05(19)
_computing_structure_refinement 'SHELXL-97 (Sheldrick, 1997)'
_computing_structure_solution 'SHELXS-97 (Sheldrick, 1990)'
_diffrn_ambient_temperature 293(2)
_diffrn_measured_fraction_theta_full 0.983
_diffrn_measured_fraction_theta_max 0.983
_diffrn_radiation_monochromator graphite
_diffrn_radiation_source 'fine-focus sealed tube'
_diffrn_radiation_type MoK\a
_diffrn_radiation_wavelength 0.71073
_diffrn_reflns_av_R_equivalents 0.0355
_diffrn_reflns_av_sigmaI/netI 0.0138
_diffrn_reflns_limit_h_max 16
_diffrn_reflns_limit_h_min -16
_diffrn_reflns_limit_k_max 16
_diffrn_reflns_limit_k_min -16
_diffrn_reflns_limit_l_max 30
_diffrn_reflns_limit_l_min -30
_diffrn_reflns_number 89880
_diffrn_reflns_theta_full 28.28
_diffrn_reflns_theta_max 28.28
_diffrn_reflns_theta_min 3.94
_exptl_absorpt_coefficient_mu 2.156
_exptl_crystal_density_diffrn 1.290
_exptl_crystal_density_method 'not measured'
_exptl_crystal_F_000 1408
_refine_diff_density_max 2.552
_refine_diff_density_min -0.681
_refine_diff_density_rms 0.081
_refine_ls_extinction_method none
_refine_ls_goodness_of_fit_ref 1.211
_refine_ls_hydrogen_treatment mixed
_refine_ls_matrix_type full
_refine_ls_number_parameters 376
_refine_ls_number_reflns 8536
_refine_ls_number_restraints 0
_refine_ls_restrained_S_all 1.211
_refine_ls_R_factor_all 0.0390
_refine_ls_R_factor_gt 0.0383
_refine_ls_shift/su_max 0.024
_refine_ls_shift/su_mean 0.001
_refine_ls_structure_factor_coef Fsqd
_refine_ls_weighting_details 'calc w=1/[\s^2^(Fo^2^)+(0.0000P)^2^+10.6693P] where P=(Fo^2^+2Fc^2^)/3'
_refine_ls_weighting_scheme calc
_refine_ls_wR_factor_gt 0.0717
_refine_ls_wR_factor_ref 0.0720
_reflns_number_gt 8427
_reflns_number_total 8536
_reflns_threshold_expression >2sigma(I)
_cod_data_source_file ic700549n-file001.cif
_cod_data_source_block x0508
_cod_database_code 4339258

loop_
_symmetry_equiv_pos_as_xyz
'x, y, z'
'-x, y+1/2, -z+1/2'
'-x, -y, -z'
'x, -y-1/2, z-1/2'

loop_
_atom_site_label
_atom_site_type_symbol
_atom_site_fract_x
_atom_site_fract_y
_atom_site_fract_z
_atom_site_U_iso_or_equiv
_atom_site_adp_type
_atom_site_occupancy
_atom_site_symmetry_multiplicity
_atom_site_calc_flag
_atom_site_refinement_flags
Pt Pt 1.0000 1.0000 0.5000 0.01664(4) Uani 1 2 d S
S S 0.50279(7) 1.15526(7) -0.08677(3) 0.02919(17) Uani 1 1 d .
C10 C 0.6306(2) 1.1412(2) 0.13860(13) 0.0205(6) Uani 1 1 d .
C8 C 0.7885(2) 1.0981(2) 0.28581(13) 0.0209(6) Uani 1 1 d .
H8A H 0.7612 1.1378 0.3151 0.025 Uiso 1 1 calc R
C15 C 0.7116(2) 1.0672(2) 0.12800(13) 0.0204(6) Uani 1 1 d .
C7 C 0.7408(2) 1.1058(2) 0.22819(12) 0.0196(6) Uani 1 1 d .
C12 C 0.5594(2) 1.1374(2) 0.03585(13) 0.0223(6) Uani 1 1 d .
C13 C 0.6398(3) 1.0628(2) 0.02585(13) 0.0223(6) Uani 1 1 d .
H13A H 0.6419 1.0365 -0.0120 0.027 Uiso 1 1 calc R
C11 C 0.5553(3) 1.1769(2) 0.09332(13) 0.0239(6) Uani 1 1 d .
H11A H 0.5023 1.2265 0.1005 0.029 Uiso 1 1 calc R
C9 C 0.6419(2) 1.1725(2) 0.20349(12) 0.0201(6) Uani 1 1 d .
C1 C 0.9577(2) 1.0110(2) 0.41290(12) 0.0198(5) Uani 1 1 d .
C16 C 0.4802(2) 1.1777(2) -0.01267(12) 0.0216(6) Uani 1 1 d .
C6 C 0.7802(2) 1.0452(2) 0.18382(12) 0.0199(6) Uani 1 1 d .
C17 C 0.3825(3) 1.2245(3) -0.10867(14) 0.0258(6) Uani 1 1 d .
C3 C 0.8792(2) 1.0294(2) 0.30029(13) 0.0221(6) Uani 1 1 d .
C22 C 0.3352(3) 1.2604(3) -0.05991(14) 0.0273(7) Uani 1 1 d .
C23 C 0.6625(3) 1.2938(2) 0.21224(13) 0.0259(6) Uani 1 1 d .
H23A H 0.5988 1.3322 0.1937 0.031 Uiso 1 1 calc R
H23B H 0.6695 1.3094 0.2541 0.031 Uiso 1 1 calc R
C5 C 0.8702(3) 0.9779(3) 0.19715(13) 0.0255(6) Uani 1 1 d .
H5A H 0.8971 0.9384 0.1677 0.031 Uiso 1 1 calc R
C14 C 0.7162(2) 1.0273(2) 0.07139(12) 0.0224(6) Uani 1 1 d .
H14A H 0.7695 0.9779 0.0644 0.027 Uiso 1 1 calc R
C4 C 0.9194(3) 0.9708(3) 0.25516(13) 0.0255(6) Uani 1 1 d .
H4A H 0.9798 0.9264 0.2642 0.031 Uiso 1 1 calc R
C2 C 0.9266(2) 1.0180(2) 0.36085(13) 0.0220(6) Uani 1 1 d .
N N 0.3921(3) 1.2326(2) -0.00468(12) 0.0348(7) Uani 1 1 d .
C25 C 0.5392(3) 1.1429(3) 0.23244(14) 0.0264(6) Uani 1 1 d .
H25A H 0.5525 1.1618 0.2738 0.032 Uiso 1 1 calc R
H25B H 0.4786 1.1864 0.2147 0.032 Uiso 1 1 calc R
C21 C 0.2396(3) 1.3195(3) -0.06771(17) 0.0379(8) Uani 1 1 d .
H21A H 0.2086 1.3449 -0.0354 0.045 Uiso 1 1 calc R
C24 C 0.7631(3) 1.3364(3) 0.18777(16) 0.0373(8) Uani 1 1 d .
H24A H 0.7697 1.4119 0.1952 0.056 Uiso 1 1 calc R
H24B H 0.7562 1.3236 0.1461 0.056 Uiso 1 1 calc R
H24C H 0.8271 1.3005 0.2066 0.056 Uiso 1 1 calc R
C18 C 0.3337(3) 1.2446(3) -0.16597(15) 0.0363(8) Uani 1 1 d .
H18A H 0.3646 1.2198 -0.1984 0.044 Uiso 1 1 calc R
C20 C 0.1913(3) 1.3403(3) -0.12365(19) 0.0439(9) Uani 1 1 d .
H20A H 0.1269 1.3799 -0.1291 0.053 Uiso 1 1 calc R
C26 C 0.5049(3) 1.0262(3) 0.22765(17) 0.0403(9) Uani 1 1 d .
H26A H 0.4408 1.0159 0.2469 0.060 Uiso 1 1 calc R
H26B H 0.5632 0.9821 0.2461 0.060 Uiso 1 1 calc R
H26C H 0.4889 1.0069 0.1869 0.060 Uiso 1 1 calc R
C19 C 0.2367(3) 1.3033(4) -0.17265(17) 0.0438(10) Uani 1 1 d .
H19A H 0.2019 1.3180 -0.2102 0.053 Uiso 1 1 calc R
P P 1.08531(6) 0.83953(6) 0.48854(3) 0.01747(14) Uani 1 1 d .
C27 C 1.2321(2) 0.8580(2) 0.48811(13) 0.0206(6) Uani 1 1 d .
H27A H 1.2644 0.7901 0.4792 0.025 Uiso 1 1 calc R
H27B H 1.2437 0.9078 0.4570 0.025 Uiso 1 1 calc R
C35 C 1.0372(2) 0.7710(2) 0.41998(13) 0.0218(6) Uani 1 1 d .
H35A H 1.0522 0.8152 0.3871 0.026 Uiso 1 1 calc R
H35B H 1.0772 0.7045 0.4182 0.026 Uiso 1 1 calc R
C31 C 1.0690(3) 0.7438(2) 0.54675(13) 0.0226(6) Uani 1 1 d .
H31A H 1.0972 0.7759 0.5842 0.027 Uiso 1 1 calc R
H31B H 0.9914 0.7313 0.5473 0.027 Uiso 1 1 calc R
C28 C 1.2912(2) 0.9002(3) 0.54644(14) 0.0269(7) Uani 1 1 d .
H28A H 1.2458 0.9540 0.5619 0.032 Uiso 1 1 calc R
H28B H 1.3006 0.8418 0.5746 0.032 Uiso 1 1 calc R
C36 C 0.9147(3) 0.7468(3) 0.41419(14) 0.0258(6) Uani 1 1 d .
H36A H 0.9019 0.6899 0.4413 0.031 Uiso 1 1 calc R
H36B H 0.8761 0.8099 0.4252 0.031 Uiso 1 1 calc R
C29 C 1.4022(3) 0.9484(3) 0.54054(15) 0.0283(7) Uani 1 1 d .
H29A H 1.3928 1.0069 0.5125 0.034 Uiso 1 1 calc R
H29B H 1.4477 0.8947 0.5250 0.034 Uiso 1 1 calc R
C30 C 1.4606(3) 0.9900(4) 0.59903(17) 0.0440(9) Uani 1 1 d .
H30A H 1.5303 1.0195 0.5929 0.066 Uiso 1 1 calc R
H30B H 1.4715 0.9321 0.6267 0.066 Uiso 1 1 calc R
H30C H 1.4168 1.0445 0.6142 0.066 Uiso 1 1 calc R
C37 C 0.8683(3) 0.7134(3) 0.35181(15) 0.0320(7) Uani 1 1 d .
H37A H 0.8858 0.7679 0.3243 0.038 Uiso 1 1 calc R
H37B H 0.9029 0.6472 0.3419 0.038 Uiso 1 1 calc R
C32 C 1.1249(3) 0.6363(3) 0.54191(15) 0.0315(7) Uani 1 1 d .
H32A H 1.2028 0.6480 0.5419 0.038 Uiso 1 1 calc R
H32B H 1.0970 0.6035 0.5046 0.038 Uiso 1 1 calc R
C33 C 1.1081(3) 0.5593(3) 0.59161(15) 0.0356(8) Uani 1 1 d .
H33A H 1.0301 0.5487 0.5921 0.043 Uiso 1 1 calc R
H33B H 1.1398 0.4906 0.5836 0.043 Uiso 1 1 calc R
C34 C 1.1581(5) 0.5974(3) 0.65191(18) 0.0565(13) Uani 1 1 d .
H34A H 1.1439 0.5458 0.6811 0.085 Uiso 1 1 calc R
H34B H 1.1265 0.6649 0.6605 0.085 Uiso 1 1 calc R
H34C H 1.2358 0.6056 0.6523 0.085 Uiso 1 1 calc R
C38 C 0.7452(3) 0.6976(4) 0.3454(2) 0.0506(11) Uani 1 1 d .
H38A H 0.7194 0.6769 0.3057 0.076 Uiso 1 1 calc R
H38B H 0.7105 0.7633 0.3545 0.076 Uiso 1 1 calc R
H38C H 0.7276 0.6426 0.3720 0.076 Uiso 1 1 calc R

loop_
_atom_site_aniso_label
_atom_site_aniso_U_11
_atom_site_aniso_U_22
_atom_site_aniso_U_33
_atom_site_aniso_U_23
_atom_site_aniso_U_13
_atom_site_aniso_U_12
Pt 0.01739(7) 0.01657(7) 0.01517(7) -0.00022(6) -0.00102(5) 0.00256(6)
S 0.0305(4) 0.0368(4) 0.0200(4) 0.0020(3) 0.0020(3) 0.0010(3)
C10 0.0211(14) 0.0232(14) 0.0171(13) 0.0010(11) 0.0023(11) -0.0020(11)
C8 0.0240(14) 0.0229(14) 0.0158(13) -0.0013(11) 0.0029(11) 0.0036(11)
C15 0.0197(14) 0.0240(14) 0.0176(13) 0.0019(11) 0.0029(11) -0.0030(11)
C7 0.0200(14) 0.0222(13) 0.0164(13) 0.0023(11) 0.0023(11) 0.0014(11)
C12 0.0238(15) 0.0255(14) 0.0167(13) 0.0031(11) -0.0009(11) -0.0086(12)
C13 0.0265(15) 0.0261(15) 0.0146(13) -0.0008(11) 0.0041(11) -0.0081(12)
C11 0.0242(15) 0.0251(15) 0.0219(14) 0.0024(12) 0.0007(12) -0.0007(12)
C9 0.0208(14) 0.0238(14) 0.0154(13) 0.0002(11) 0.0011(11) 0.0022(11)
C1 0.0180(13) 0.0190(13) 0.0220(13) -0.0012(11) 0.0011(11) 0.0026(11)
C16 0.0253(15) 0.0239(14) 0.0154(13) 0.0015(11) 0.0020(11) -0.0063(12)
C6 0.0211(14) 0.0231(14) 0.0155(13) -0.0001(11) 0.0023(11) -0.0003(11)
C17 0.0233(15) 0.0280(16) 0.0257(15) 0.0030(12) 0.0009(12) 0.0001(12)
C3 0.0221(14) 0.0254(14) 0.0184(13) 0.0014(11) 0.0011(11) 0.0002(11)
C22 0.0331(17) 0.0286(16) 0.0207(15) 0.0014(12) 0.0050(13) -0.0055(13)
C23 0.0349(17) 0.0238(15) 0.0178(14) -0.0003(11) -0.0020(13) 0.0040(13)
C5 0.0269(15) 0.0324(17) 0.0178(13) -0.0015(12) 0.0054(12) 0.0059(12)
C14 0.0232(15) 0.0279(15) 0.0165(13) -0.0004(11) 0.0045(11) -0.0034(11)
C4 0.0246(15) 0.0293(16) 0.0224(14) 0.0012(12) 0.0024(12) 0.0075(12)
C2 0.0204(14) 0.0247(15) 0.0209(13) 0.0018(11) 0.0020(11) 0.0041(11)
N 0.0453(18) 0.0324(15) 0.0214(13) 0.0100(11) -0.0167(13) -0.0156(13)
C25 0.0223(15) 0.0380(18) 0.0190(14) 0.0021(12) 0.0024(12) 0.0037(13)
C21 0.0356(19) 0.042(2) 0.037(2) -0.0024(16) 0.0102(16) 0.0013(16)
C24 0.049(2) 0.0326(18) 0.0299(18) 0.0020(14) 0.0026(16) -0.0110(16)
C18 0.044(2) 0.044(2) 0.0211(16) 0.0020(14) 0.0054(15) -0.0022(17)
C20 0.0304(19) 0.046(2) 0.054(2) 0.0076(19) 0.0007(18) 0.0095(17)
C26 0.039(2) 0.048(2) 0.0354(19) 0.0029(16) 0.0105(16) -0.0120(17)
C19 0.042(2) 0.056(2) 0.0285(18) 0.0130(17) -0.0130(17) 0.0014(19)
P 0.0181(3) 0.0162(3) 0.0180(3) -0.0002(3) 0.0017(3) 0.0025(3)
C27 0.0187(14) 0.0231(14) 0.0206(14) 0.0026(11) 0.0044(11) 0.0026(11)
C35 0.0254(15) 0.0199(13) 0.0201(14) -0.0038(11) 0.0032(12) 0.0028(11)
C31 0.0271(15) 0.0201(14) 0.0216(14) 0.0024(11) 0.0070(12) 0.0026(12)
C28 0.0184(14) 0.0385(18) 0.0235(15) -0.0001(13) 0.0010(12) -0.0005(13)
C36 0.0256(16) 0.0222(14) 0.0287(16) -0.0028(12) 0.0004(13) -0.0017(12)
C29 0.0241(16) 0.0305(17) 0.0310(17) -0.0011(13) 0.0058(13) -0.0009(13)
C30 0.0341(19) 0.056(2) 0.040(2) -0.0085(19) -0.0009(16) -0.0117(19)
C37 0.0336(18) 0.0310(17) 0.0296(17) 0.0005(14) -0.0034(14) -0.0033(14)
C32 0.046(2) 0.0210(15) 0.0297(17) 0.0026(13) 0.0114(15) 0.0079(14)
C33 0.056(2) 0.0193(15) 0.0310(18) 0.0021(13) 0.0020(16) -0.0031(15)
C34 0.101(4) 0.032(2) 0.032(2) 0.0044(16) -0.010(2) -0.005(2)
C38 0.036(2) 0.060(3) 0.052(3) -0.006(2) -0.0109(19) -0.005(2)

loop_
_atom_type_symbol
_atom_type_description
_atom_type_scat_dispersion_real
_atom_type_scat_dispersion_imag
_atom_type_scat_source
C C 0.0033 0.0016 'International Tables Vol C Tables 4.2.6.8 and 6.1.1.4'
H H 0.0000 0.0000 'International Tables Vol C Tables 4.2.6.8 and 6.1.1.4'
N N 0.0061 0.0033 'International Tables Vol C Tables 4.2.6.8 and 6.1.1.4'
P P 0.1023 0.0942 'International Tables Vol C Tables 4.2.6.8 and 6.1.1.4'
S S 0.1246 0.1234 'International Tables Vol C Tables 4.2.6.8 and 6.1.1.4'
Pt Pt -1.7033 8.3905 'International Tables Vol C Tables 4.2.6.8 and 6.1.1.4'

loop_
_geom_angle_atom_site_label_1
_geom_angle_atom_site_label_2
_geom_angle_atom_site_label_3
_geom_angle
_geom_angle_site_symmetry_1
_geom_angle_site_symmetry_3
C1 Pt C1 180.00(4) . 3_776
C1 Pt P 89.32(8) . 3_776
C1 Pt P 90.68(8) 3_776 3_776
C1 Pt P 90.68(8) . .
C1 Pt P 89.32(8) 3_776 .
P Pt P 179.998(17) 3_776 .
C17 S C16 88.09(15) . .
C11 C10 C15 120.6(3) . .
C11 C10 C9 128.4(3) . .
C15 C10 C9 110.9(3) . .
C7 C8 C3 119.7(3) . .
C7 C8 H8A 120.1 . .
C3 C8 H8A 120.1 . .
C14 C15 C10 120.6(3) . .
C14 C15 C6 130.9(3) . .
C10 C15 C6 108.5(2) . .
C8 C7 C6 120.7(3) . .
C8 C7 C9 128.2(3) . .
C6 C7 C9 111.1(2) . .
C13 C12 C11 119.6(3) . .
C13 C12 C16 121.3(3) . .
C11 C12 C16 119.0(3) . .
C14 C13 C12 121.2(3) . .
C14 C13 H13A 119.4 . .
C12 C13 H13A 119.4 . .
C10 C11 C12 119.3(3) . .
C10 C11 H11A 120.3 . .
C12 C11 H11A 120.3 . .
C7 C9 C10 101.0(2) . .
C7 C9 C25 111.6(2) . .
C10 C9 C25 112.1(2) . .
C7 C9 C23 112.2(3) . .
C10 C9 C23 111.8(2) . .
C25 C9 C23 108.0(2) . .
C2 C1 Pt 176.6(3) . .
N C16 C12 123.6(3) . .
N C16 S 116.5(2) . .
C12 C16 S 119.9(2) . .
C5 C6 C7 120.4(3) . .
C5 C6 C15 131.2(3) . .
C7 C6 C15 108.4(3) . .
C18 C17 C22 121.3(3) . .
C18 C17 S 127.8(3) . .
C22 C17 S 110.9(2) . .
C4 C3 C8 119.0(3) . .
C4 C3 C2 121.1(3) . .
C8 C3 C2 119.9(3) . .
C21 C22 C17 120.2(3) . .
C21 C22 N 124.5(3) . .
C17 C22 N 115.3(3) . .
C24 C23 C9 115.1(3) . .
C24 C23 H23A 108.5 . .
C9 C23 H23A 108.5 . .
C24 C23 H23B 108.5 . .
C9 C23 H23B 108.5 . .
H23A C23 H23B 107.5 . .
C4 C5 C6 119.1(3) . .
C4 C5 H5A 120.5 . .
C6 C5 H5A 120.5 . .
C13 C14 C15 118.7(3) . .
C13 C14 H14A 120.7 . .
C15 C14 H14A 120.7 . .
C5 C4 C3 121.1(3) . .
C5 C4 H4A 119.5 . .
C3 C4 H4A 119.5 . .
C1 C2 C3 174.4(3) . .
C16 N C22 109.2(3) . .
C26 C25 C9 115.8(3) . .
C26 C25 H25A 108.3 . .
C9 C25 H25A 108.3 . .
C26 C25 H25B 108.3 . .
C9 C25 H25B 108.3 . .
H25A C25 H25B 107.4 . .
C20 C21 C22 119.0(3) . .
C20 C21 H21A 120.5 . .
C22 C21 H21A 120.5 . .
C23 C24 H24A 109.5 . .
C23 C24 H24B 109.5 . .
H24A C24 H24B 109.5 . .
C23 C24 H24C 109.5 . .
H24A C24 H24C 109.5 . .
H24B C24 H24C 109.5 . .
C19 C18 C17 117.4(3) . .
C19 C18 H18A 121.3 . .
C17 C18 H18A 121.3 . .
C21 C20 C19 121.3(4) . .
C21 C20 H20A 119.3 . .
C19 C20 H20A 119.3 . .
C25 C26 H26A 109.5 . .
C25 C26 H26B 109.5 . .
H26A C26 H26B 109.5 . .
C25 C26 H26C 109.5 . .
H26A C26 H26C 109.5 . .
H26B C26 H26C 109.5 . .
C20 C19 C18 120.7(3) . .
C20 C19 H19A 119.6 . .
C18 C19 H19A 119.6 . .
C35 P C31 105.53(14) . .
C35 P C27 105.71(14) . .
C31 P C27 106.73(14) . .
C35 P Pt 113.94(10) . .
C31 P Pt 113.36(10) . .
C27 P Pt 110.99(10) . .
C28 C27 P 113.7(2) . .
C28 C27 H27A 108.8 . .
P C27 H27A 108.8 . .
C28 C27 H27B 108.8 . .
P C27 H27B 108.8 . .
H27A C27 H27B 107.7 . .
C36 C35 P 112.3(2) . .
C36 C35 H35A 109.1 . .
P C35 H35A 109.1 . .
C36 C35 H35B 109.1 . .
P C35 H35B 109.1 . .
H35A C35 H35B 107.9 . .
C32 C31 P 115.8(2) . .
C32 C31 H31A 108.3 . .
P C31 H31A 108.3 . .
C32 C31 H31B 108.3 . .
P C31 H31B 108.3 . .
H31A C31 H31B 107.4 . .
C29 C28 C27 113.2(3) . .
C29 C28 H28A 108.9 . .
C27 C28 H28A 108.9 . .
C29 C28 H28B 108.9 . .
C27 C28 H28B 108.9 . .
H28A C28 H28B 107.7 . .
C37 C36 C35 112.6(3) . .
C37 C36 H36A 109.1 . .
C35 C36 H36A 109.1 . .
C37 C36 H36B 109.1 . .
C35 C36 H36B 109.1 . .
H36A C36 H36B 107.8 . .
C28 C29 C30 112.8(3) . .
C28 C29 H29A 109.0 . .
C30 C29 H29A 109.0 . .
C28 C29 H29B 109.0 . .
C30 C29 H29B 109.0 . .
H29A C29 H29B 107.8 . .
C29 C30 H30A 109.5 . .
C29 C30 H30B 109.5 . .
H30A C30 H30B 109.5 . .
C29 C30 H30C 109.5 . .
H30A C30 H30C 109.5 . .
H30B C30 H30C 109.5 . .
C38 C37 C36 112.1(3) . .
C38 C37 H37A 109.2 . .
C36 C37 H37A 109.2 . .
C38 C37 H37B 109.2 . .
C36 C37 H37B 109.2 . .
H37A C37 H37B 107.9 . .
C31 C32 C33 113.5(3) . .
C31 C32 H32A 108.9 . .
C33 C32 H32A 108.9 . .
C31 C32 H32B 108.9 . .
C33 C32 H32B 108.9 . .
H32A C32 H32B 107.7 . .
C34 C33 C32 113.7(3) . .
C34 C33 H33A 108.8 . .
C32 C33 H33A 108.8 . .
C34 C33 H33B 108.8 . .
C32 C33 H33B 108.8 . .
H33A C33 H33B 107.7 . .
C33 C34 H34A 109.5 . .
C33 C34 H34B 109.5 . .
H34A C34 H34B 109.5 . .
C33 C34 H34C 109.5 . .
H34A C34 H34C 109.5 . .
H34B C34 H34C 109.5 . .
C37 C38 H38A 109.5 . .
C37 C38 H38B 109.5 . .
H38A C38 H38B 109.5 . .
C37 C38 H38C 109.5 . .
H38A C38 H38C 109.5 . .
H38B C38 H38C 109.5 . .

loop_
_geom_bond_atom_site_label_1
_geom_bond_atom_site_label_2
_geom_bond_distance
_geom_bond_site_symmetry_2
Pt C1 2.000(3) .
Pt C1 2.000(3) 3_776
Pt P 2.2941(7) 3_776
Pt P 2.2941(7) .
S C17 1.734(3) .
S C16 1.775(3) .
C10 C11 1.374(4) .
C10 C15 1.403(4) .
C10 C9 1.525(4) .
C8 C7 1.378(4) .
C8 C3 1.414(4) .
C8 H8A 0.9300 .
C15 C14 1.396(4) .
C15 C6 1.466(4) .
C7 C6 1.401(4) .
C7 C9 1.525(4) .
C12 C13 1.399(4) .
C12 C11 1.411(4) .
C12 C16 1.472(4) .
C13 C14 1.387(4) .
C13 H13A 0.9300 .
C11 H11A 0.9300 .
C9 C25 1.544(4) .
C9 C23 1.546(4) .
C1 C2 1.208(4) .
C16 N 1.316(5) .
C6 C5 1.395(4) .
C17 C18 1.395(5) .
C17 C22 1.396(4) .
C3 C4 1.406(4) .
C3 C2 1.442(4) .
C22 C21 1.383(5) .
C22 N 1.409(4) .
C23 C24 1.519(5) .
C23 H23A 0.9700 .
C23 H23B 0.9700 .
C5 C4 1.391(4) .
C5 H5A 0.9300 .
C14 H14A 0.9300 .
C4 H4A 0.9300 .
C25 C26 1.518(5) .
C25 H25A 0.9700 .
C25 H25B 0.9700 .
C21 C20 1.367(5) .
C21 H21A 0.9300 .
C24 H24A 0.9600 .
C24 H24B 0.9600 .
C24 H24C 0.9600 .
C18 C19 1.393(6) .
C18 H18A 0.9300 .
C20 C19 1.393(6) .
C20 H20A 0.9300 .
C26 H26A 0.9600 .
C26 H26B 0.9600 .
C26 H26C 0.9600 .
C19 H19A 0.9300 .
P C35 1.820(3) .
P C31 1.820(3) .
P C27 1.823(3) .
C27 C28 1.531(4) .
C27 H27A 0.9700 .
C27 H27B 0.9700 .
C35 C36 1.528(4) .
C35 H35A 0.9700 .
C35 H35B 0.9700 .
C31 C32 1.520(4) .
C31 H31A 0.9700 .
C31 H31B 0.9700 .
C28 C29 1.515(4) .
C28 H28A 0.9700 .
C28 H28B 0.9700 .
C36 C37 1.527(4) .
C36 H36A 0.9700 .
C36 H36B 0.9700 .
C29 C30 1.529(5) .
C29 H29A 0.9700 .
C29 H29B 0.9700 .
C30 H30A 0.9600 .
C30 H30B 0.9600 .
C30 H30C 0.9600 .
C37 C38 1.518(5) .
C37 H37A 0.9700 .
C37 H37B 0.9700 .
C32 C33 1.524(4) .
C32 H32A 0.9700 .
C32 H32B 0.9700 .
C33 C34 1.516(5) .
C33 H33A 0.9700 .
C33 H33B 0.9700 .
C34 H34A 0.9600 .
C34 H34B 0.9600 .
C34 H34C 0.9600 .
C38 H38A 0.9600 .
C38 H38B 0.9600 .
C38 H38C 0.9600 .

loop_
_geom_torsion_atom_site_label_1
_geom_torsion_atom_site_label_2
_geom_torsion_atom_site_label_3
_geom_torsion_atom_site_label_4
_geom_torsion
_geom_torsion_site_symmetry_1
C11 C10 C15 C14 -0.9(4) .
C9 C10 C15 C14 179.8(3) .
C11 C10 C15 C6 179.3(3) .
C9 C10 C15 C6 0.0(3) .
C3 C8 C7 C6 0.9(4) .
C3 C8 C7 C9 178.6(3) .
C11 C12 C13 C14 -0.5(4) .
C16 C12 C13 C14 178.1(3) .
C15 C10 C11 C12 0.7(4) .
C9 C10 C11 C12 179.8(3) .
C13 C12 C11 C10 0.0(4) .
C16 C12 C11 C10 -178.6(3) .
C8 C7 C9 C10 -177.9(3) .
C6 C7 C9 C10 0.0(3) .
C8 C7 C9 C25 -58.6(4) .
C6 C7 C9 C25 119.4(3) .
C8 C7 C9 C23 62.9(4) .
C6 C7 C9 C23 -119.2(3) .
C11 C10 C9 C7 -179.2(3) .
C15 C10 C9 C7 0.0(3) .
C11 C10 C9 C25 61.8(4) .
C15 C10 C9 C25 -119.0(3) .
C11 C10 C9 C23 -59.7(4) .
C15 C10 C9 C23 119.5(3) .
C1 Pt C1 C2 7(18) 3_776
P Pt C1 C2 -58(4) 3_776
P Pt C1 C2 122(4) .
C13 C12 C16 N 167.6(3) .
C11 C12 C16 N -13.8(4) .
C13 C12 C16 S -13.7(4) .
C11 C12 C16 S 164.9(2) .
C17 S C16 N -0.6(3) .
C17 S C16 C12 -179.4(3) .
C8 C7 C6 C5 -1.6(5) .
C9 C7 C6 C5 -179.6(3) .
C8 C7 C6 C15 178.1(3) .
C9 C7 C6 C15 0.0(3) .
C14 C15 C6 C5 -0.1(6) .
C10 C15 C6 C5 179.6(3) .
C14 C15 C6 C7 -179.7(3) .
C10 C15 C6 C7 0.0(3) .
C16 S C17 C18 -178.8(3) .
C16 S C17 C22 0.8(2) .
C7 C8 C3 C4 0.4(4) .
C7 C8 C3 C2 -177.5(3) .
C18 C17 C22 C21 -1.8(5) .
S C17 C22 C21 178.6(3) .
C18 C17 C22 N 178.8(3) .
S C17 C22 N -0.8(4) .
C7 C9 C23 C24 54.9(3) .
C10 C9 C23 C24 -57.9(4) .
C25 C9 C23 C24 178.3(3) .
C7 C6 C5 C4 0.8(5) .
C15 C6 C5 C4 -178.7(3) .
C12 C13 C14 C15 0.2(4) .
C10 C15 C14 C13 0.5(4) .
C6 C15 C14 C13 -179.8(3) .
C6 C5 C4 C3 0.5(5) .
C8 C3 C4 C5 -1.1(5) .
C2 C3 C4 C5 176.8(3) .
Pt C1 C2 C3 15(7) .
C4 C3 C2 C1 -154(3) .
C8 C3 C2 C1 24(3) .
C12 C16 N C22 179.0(3) .
S C16 N C22 0.3(3) .
C21 C22 N C16 -179.1(3) .
C17 C22 N C16 0.3(4) .
C7 C9 C25 C26 -56.9(4) .
C10 C9 C25 C26 55.6(4) .
C23 C9 C25 C26 179.2(3) .
C17 C22 C21 C20 1.3(5) .
N C22 C21 C20 -179.3(3) .
C22 C17 C18 C19 1.0(5) .
S C17 C18 C19 -179.5(3) .
C22 C21 C20 C19 -0.2(6) .
C21 C20 C19 C18 -0.6(7) .
C17 C18 C19 C20 0.1(6) .
C1 Pt P C35 -22.07(14) .
C1 Pt P C35 157.93(14) 3_776
P Pt P C35 144(17) 3_776
C1 Pt P C31 -142.78(14) .
C1 Pt P C31 37.22(14) 3_776
P Pt P C31 23(17) 3_776
C1 Pt P C27 97.12(13) .
C1 Pt P C27 -82.88(13) 3_776
P Pt P C27 -97(17) 3_776
C35 P C27 C28 -171.6(2) .
C31 P C27 C28 -59.6(3) .
Pt P C27 C28 64.4(2) .
C31 P C35 C36 65.7(2) .
C27 P C35 C36 178.6(2) .
Pt P C35 C36 -59.3(2) .
C35 P C31 C32 55.3(3) .
C27 P C31 C32 -56.8(3) .
Pt P C31 C32 -179.3(2) .
P C27 C28 C29 -161.5(2) .
P C35 C36 C37 166.7(2) .
C27 C28 C29 C30 -179.9(3) .
C35 C36 C37 C38 -175.7(3) .
P C31 C32 C33 -179.7(3) .
C31 C32 C33 C34 -64.0(5) .
